data_4507122
loop_
_publ_author_name
'Murata, Tsuyoshi'
'Miyazaki, Eigo'
'Nakasuji, Kazuhiro'
'Morita, Yasushi'

_publ_section_title
;
 Nucleobase-Functionalized 1,6-Dithiapyrene-Type Electron-Donors:
 Supramolecular Assemblies by Complementary Hydrogen-Bonds and \p-Stacks
;
_journal_issue 11
_journal_name_full 'Crystal Growth &amp; Design'
_journal_page_first 5815
_journal_paper_doi 10.1021/cg301414s
_journal_volume 12
_journal_year 2012
_chemical_formula_moiety 'C22 H18 N2 O2 S2, C1 H2 Cl2'
_chemical_formula_sum 'C23 H20 Cl2 N2 O2 S2'
_chemical_formula_weight 491.43
_chemical_name_common DTPY-buU_CH2Cl2
_chemical_name_systematic
; 
 ? 
;
_space_group_IT_number 14
_symmetry_cell_setting monoclinic
_symmetry_space_group_name_Hall '-P 2yn'
_symmetry_space_group_name_H-M 'P 1 21/n 1'
_atom_sites_solution_hydrogens geom
_atom_sites_solution_primary direct
_atom_sites_solution_secondary difmap
_audit_creation_method SHELXL-97
_cell_angle_alpha 90.00
_cell_angle_beta 98.59(5)
_cell_angle_gamma 90.00
_cell_formula_units_Z 4
_cell_length_a 11.105(16)
_cell_length_b 8.731(7)
_cell_length_c 23.51(2)
_cell_measurement_reflns_used 6397
_cell_measurement_temperature 150(2)
_cell_measurement_theta_max 27.48
_cell_measurement_theta_min 3.03
_cell_volume 2254(4)
_computing_cell_refinement 'RAPID AUTO'
_computing_data_collection 'RAPID AUTO (Rigaku, ????)'
_computing_data_reduction 'RAPID AUTO'
_computing_structure_refinement 'SHELXL97 (Sheldrick, 2008)'
_computing_structure_solution 'SIR2004 (Burla, et al., 2005)'
_diffrn_ambient_temperature 150(2)
_diffrn_detector_area_resol_mean 10.000
_diffrn_measured_fraction_theta_full 0.926
_diffrn_measured_fraction_theta_max 0.926
_diffrn_measurement_device_type 'Rigaku R-AXIS RAPID'
_diffrn_measurement_method \w
_diffrn_radiation_monochromator graphite
_diffrn_radiation_source 'fine-focus sealed tube'
_diffrn_radiation_type MoK\a
_diffrn_radiation_wavelength 0.71075
_diffrn_reflns_av_R_equivalents 0.2642
_diffrn_reflns_av_sigmaI/netI 0.2741
_diffrn_reflns_limit_h_max 14
_diffrn_reflns_limit_h_min -14
_diffrn_reflns_limit_k_max 10
_diffrn_reflns_limit_k_min -11
_diffrn_reflns_limit_l_max 30
_diffrn_reflns_limit_l_min -30
_diffrn_reflns_number 19266
_diffrn_reflns_theta_full 27.48
_diffrn_reflns_theta_max 27.48
_diffrn_reflns_theta_min 3.03
_exptl_absorpt_coefficient_mu 0.497
_exptl_absorpt_correction_T_max 0.9520
_exptl_absorpt_correction_T_min 0.6918
_exptl_absorpt_correction_type empirical
_exptl_absorpt_process_details 'ABSCOR (Rigaku, 1995)'
_exptl_crystal_colour black
_exptl_crystal_density_diffrn 1.448
_exptl_crystal_density_method 'not measured'
_exptl_crystal_description platelet
_exptl_crystal_F_000 1016
_exptl_crystal_size_max 0.80
_exptl_crystal_size_mid 0.10
_exptl_crystal_size_min 0.10
_refine_diff_density_max 0.646
_refine_diff_density_min -0.376
_refine_diff_density_rms 0.113
_refine_ls_extinction_method none
_refine_ls_goodness_of_fit_ref 0.985
_refine_ls_hydrogen_treatment constr
_refine_ls_matrix_type full
_refine_ls_number_parameters 280
_refine_ls_number_reflns 4795
_refine_ls_number_restraints 0
_refine_ls_restrained_S_all 0.985
_refine_ls_R_factor_all 0.2333
_refine_ls_R_factor_gt 0.1262
_refine_ls_shift/su_max 0.000
_refine_ls_shift/su_mean 0.000
_refine_ls_structure_factor_coef Fsqd
_refine_ls_weighting_details 'calc w=1/[\s^2^(Fo^2^)+(0.1382P)^2^+0.0000P] where P=(Fo^2^+2Fc^2^)/3'
_refine_ls_weighting_scheme calc
_refine_ls_wR_factor_gt 0.3219
_refine_ls_wR_factor_ref 0.3777
_reflns_number_gt 1559
_reflns_number_total 4795
_reflns_threshold_expression >2sigma(I)
_cod_data_source_file cg301414s_si_003.cif
_cod_data_source_block 1aCH2Cl2
_cod_database_code 4507122

loop_
_symmetry_equiv_pos_as_xyz
'x, y, z'
'-x+1/2, y+1/2, -z+1/2'
'-x, -y, -z'
'x-1/2, -y-1/2, z-1/2'

loop_
_atom_site_label
_atom_site_type_symbol
_atom_site_fract_x
_atom_site_fract_y
_atom_site_fract_z
_atom_site_U_iso_or_equiv
_atom_site_adp_type
_atom_site_occupancy
_atom_site_symmetry_multiplicity
_atom_site_calc_flag
_atom_site_refinement_flags
Cl1 Cl 0.2777(3) 0.0481(3) 0.75490(11) 0.0787(9) Uani 1 1 d .
Cl2 Cl 0.4693(3) 0.2639(3) 0.79955(12) 0.0788(9) Uani 1 1 d .
S1 S 0.1974(2) 0.2278(3) 0.43724(10) 0.0611(8) Uani 1 1 d .
S2 S 0.4901(3) 0.7285(3) 0.63931(12) 0.0726(9) Uani 1 1 d .
O1 O -0.0328(6) -0.4492(7) 0.4278(3) 0.0572(17) Uani 1 1 d .
O2 O 0.1609(6) -0.1622(7) 0.5740(3) 0.0576(17) Uani 1 1 d .
N1 N 0.0243(7) -0.2062(9) 0.4058(3) 0.0533(19) Uani 1 1 d .
N2 N 0.0690(7) -0.3012(8) 0.4992(3) 0.0492(18) Uani 1 1 d .
H2 H 0.0671 -0.3781 0.5232 0.059 Uiso 1 1 calc R
C1 C 0.1968(8) 0.1001(9) 0.4958(4) 0.048(2) Uani 1 1 d .
C2 C 0.2509(8) 0.1369(10) 0.5496(4) 0.056(2) Uani 1 1 d .
H2A H 0.2490 0.0607 0.5783 0.067 Uiso 1 1 calc R
C3 C 0.3113(8) 0.2797(10) 0.5684(4) 0.047(2) Uani 1 1 d .
C4 C 0.3200(9) 0.4046(10) 0.5282(4) 0.053(2) Uani 1 1 d .
C5 C 0.2751(8) 0.3908(10) 0.4674(4) 0.051(2) Uani 1 1 d .
C6 C 0.2900(8) 0.5054(10) 0.4307(4) 0.050(2) Uani 1 1 d .
H6 H 0.2610 0.4926 0.3909 0.061 Uiso 1 1 calc R
C7 C 0.3476(8) 0.6439(11) 0.4499(4) 0.059(3) Uani 1 1 d .
H7 H 0.3566 0.7229 0.4231 0.071 Uiso 1 1 calc R
C8 C 0.3909(8) 0.6651(11) 0.5076(4) 0.051(2) Uani 1 1 d .
C9 C 0.3784(8) 0.5460(10) 0.5484(4) 0.049(2) Uani 1 1 d .
C10 C 0.4215(9) 0.5595(11) 0.6076(4) 0.055(2) Uani 1 1 d .
C11 C 0.4158(9) 0.4398(12) 0.6456(4) 0.062(3) Uani 1 1 d .
H11 H 0.4484 0.4512 0.6851 0.074 Uiso 1 1 calc R
C12 C 0.3606(9) 0.2993(11) 0.6251(4) 0.061(3) Uani 1 1 d .
H12 H 0.3579 0.2169 0.6512 0.073 Uiso 1 1 calc R
C13 C 0.4912(9) 0.8467(12) 0.5813(4) 0.065(3) Uani 1 1 d .
H13 H 0.5253 0.9458 0.5888 0.077 Uiso 1 1 calc R
C14 C 0.4488(8) 0.8135(11) 0.5263(4) 0.057(2) Uani 1 1 d .
H14 H 0.4563 0.8887 0.4978 0.068 Uiso 1 1 calc R
C15 C 0.1357(8) -0.0471(9) 0.4794(4) 0.051(2) Uani 1 1 d .
C16 C 0.1250(8) -0.1683(10) 0.5227(4) 0.048(2) Uani 1 1 d .
C17 C 0.0163(8) -0.3280(10) 0.4435(4) 0.052(2) Uani 1 1 d .
C18 C 0.0835(8) -0.0722(10) 0.4250(4) 0.052(2) Uani 1 1 d .
H18 H 0.0874 0.0074 0.3978 0.062 Uiso 1 1 calc R
C19 C -0.0318(9) -0.2268(10) 0.3449(4) 0.053(2) Uani 1 1 d .
H19A H -0.0566 -0.1253 0.3284 0.063 Uiso 1 1 calc R
H19B H -0.1063 -0.2897 0.3437 0.063 Uiso 1 1 calc R
C20 C 0.0504(9) -0.3017(12) 0.3081(4) 0.065(3) Uani 1 1 d .
H20A H 0.0037 -0.3186 0.2693 0.078 Uiso 1 1 calc R
H20B H 0.0744 -0.4034 0.3246 0.078 Uiso 1 1 calc R
C21 C 0.1651(11) -0.2131(15) 0.3016(5) 0.080(3) Uani 1 1 d .
H21A H 0.2087 -0.1886 0.3404 0.096 Uiso 1 1 calc R
H21B H 0.1415 -0.1150 0.2819 0.096 Uiso 1 1 calc R
C22 C 0.2530(13) -0.298(2) 0.2678(6) 0.119(5) Uani 1 1 d .
H22A H 0.3297 -0.2407 0.2706 0.142 Uiso 1 1 calc R
H22B H 0.2164 -0.3060 0.2274 0.142 Uiso 1 1 calc R
H22C H 0.2691 -0.4005 0.2840 0.142 Uiso 1 1 calc R
C23 C 0.3400(10) 0.1622(12) 0.8136(4) 0.068(3) Uani 1 1 d .
H23A H 0.3628 0.0961 0.8478 0.081 Uiso 1 1 calc R
H23B H 0.2777 0.2357 0.8226 0.081 Uiso 1 1 calc R

loop_
_atom_site_aniso_label
_atom_site_aniso_U_11
_atom_site_aniso_U_22
_atom_site_aniso_U_33
_atom_site_aniso_U_23
_atom_site_aniso_U_13
_atom_site_aniso_U_12
Cl1 0.083(2) 0.0884(19) 0.0589(16) 0.0006(14) -0.0097(13) -0.0115(15)
Cl2 0.073(2) 0.0892(19) 0.0700(17) 0.0021(15) -0.0016(14) -0.0114(15)
S1 0.0654(18) 0.0619(15) 0.0511(13) 0.0063(12) -0.0068(11) -0.0128(12)
S2 0.079(2) 0.0724(17) 0.0631(17) -0.0133(14) 0.0005(14) -0.0149(14)
O1 0.057(4) 0.050(3) 0.060(4) -0.004(3) -0.008(3) -0.003(3)
O2 0.064(5) 0.057(4) 0.049(4) 0.005(3) -0.004(3) -0.008(3)
N1 0.043(5) 0.065(5) 0.048(4) 0.000(4) -0.008(3) -0.003(4)
N2 0.049(5) 0.053(4) 0.044(4) 0.014(4) 0.003(3) -0.002(3)
C1 0.053(6) 0.040(4) 0.051(5) 0.010(4) 0.007(4) -0.003(4)
C2 0.046(6) 0.053(5) 0.067(6) 0.003(5) 0.005(5) -0.003(4)
C3 0.033(5) 0.054(5) 0.052(5) 0.004(4) 0.000(4) 0.000(4)
C4 0.052(6) 0.049(5) 0.056(5) 0.006(5) 0.004(4) -0.002(4)
C5 0.046(6) 0.048(5) 0.056(5) 0.002(5) 0.001(4) -0.002(4)
C6 0.054(6) 0.052(5) 0.044(5) -0.006(5) 0.002(4) -0.002(4)
C7 0.045(6) 0.058(6) 0.071(6) 0.013(5) -0.001(5) 0.004(4)
C8 0.037(5) 0.060(5) 0.055(5) 0.006(5) 0.008(4) -0.003(4)
C9 0.045(6) 0.050(5) 0.052(5) 0.001(4) 0.007(4) 0.006(4)
C10 0.047(6) 0.062(6) 0.053(5) -0.004(5) 0.000(4) -0.005(4)
C11 0.062(7) 0.079(7) 0.042(5) -0.005(5) 0.001(4) -0.001(5)
C12 0.062(7) 0.061(6) 0.060(6) -0.005(5) 0.007(5) -0.007(5)
C13 0.062(7) 0.061(6) 0.070(7) -0.003(5) 0.007(5) -0.012(5)
C14 0.044(6) 0.065(6) 0.059(6) 0.005(5) 0.002(4) -0.011(4)
C15 0.054(6) 0.043(5) 0.055(5) -0.001(5) 0.005(4) 0.006(4)
C16 0.049(6) 0.051(5) 0.043(5) -0.004(4) 0.000(4) -0.005(4)
C17 0.050(6) 0.052(5) 0.052(5) 0.011(5) 0.004(4) 0.003(4)
C18 0.050(6) 0.053(5) 0.051(5) 0.012(4) 0.004(4) 0.005(4)
C19 0.054(6) 0.054(5) 0.048(5) 0.010(4) 0.000(4) -0.004(4)
C20 0.059(7) 0.075(6) 0.055(6) -0.010(5) -0.008(5) 0.009(5)
C21 0.068(8) 0.119(10) 0.055(6) -0.001(6) 0.015(5) 0.006(7)
C22 0.082(11) 0.200(17) 0.074(8) 0.009(10) 0.008(7) 0.028(10)
C23 0.071(8) 0.084(7) 0.046(5) -0.007(5) -0.001(5) -0.005(6)

loop_
_atom_type_symbol
_atom_type_description
_atom_type_scat_dispersion_real
_atom_type_scat_dispersion_imag
_atom_type_scat_source
C C 0.0033 0.0016 'International Tables Vol C Tables 4.2.6.8 and 6.1.1.4'
H H 0.0000 0.0000 'International Tables Vol C Tables 4.2.6.8 and 6.1.1.4'
O O 0.0106 0.0060 'International Tables Vol C Tables 4.2.6.8 and 6.1.1.4'
N N 0.0061 0.0033 'International Tables Vol C Tables 4.2.6.8 and 6.1.1.4'
S S 0.1246 0.1234 'International Tables Vol C Tables 4.2.6.8 and 6.1.1.4'
Cl Cl 0.1484 0.1585 'International Tables Vol C Tables 4.2.6.8 and 6.1.1.4'

loop_
_geom_angle_atom_site_label_1
_geom_angle_atom_site_label_2
_geom_angle_atom_site_label_3
_geom_angle
C5 S1 C1 104.8(4)
C13 S2 C10 102.8(5)
C18 N1 C17 120.5(7)
C18 N1 C19 121.9(7)
C17 N1 C19 117.6(7)
C17 N2 C16 128.6(7)
C17 N2 H2 115.7
C16 N2 H2 115.7
C2 C1 C15 124.8(8)
C2 C1 S1 121.6(7)
C15 C1 S1 113.6(6)
C1 C2 C3 127.4(9)
C1 C2 H2A 116.3
C3 C2 H2A 116.3
C12 C3 C2 120.1(9)
C12 C3 C4 118.8(8)
C2 C3 C4 121.1(8)
C9 C4 C5 118.0(8)
C9 C4 C3 119.8(8)
C5 C4 C3 122.2(8)
C6 C5 C4 120.8(8)
C6 C5 S1 116.4(7)
C4 C5 S1 122.8(7)
C5 C6 C7 121.7(8)
C5 C6 H6 119.1
C7 C6 H6 119.1
C8 C7 C6 120.2(9)
C8 C7 H7 119.9
C6 C7 H7 119.9
C7 C8 C9 120.3(9)
C7 C8 C14 118.6(9)
C9 C8 C14 121.1(8)
C10 C9 C8 123.2(8)
C10 C9 C4 117.9(8)
C8 C9 C4 118.9(8)
C11 C10 C9 122.3(8)
C11 C10 S2 114.6(7)
C9 C10 S2 123.1(7)
C10 C11 C12 119.4(8)
C10 C11 H11 120.3
C12 C11 H11 120.3
C3 C12 C11 121.7(9)
C3 C12 H12 119.1
C11 C12 H12 119.1
C14 C13 S2 126.5(8)
C14 C13 H13 116.7
S2 C13 H13 116.7
C13 C14 C8 123.3(9)
C13 C14 H14 118.4
C8 C14 H14 118.4
C18 C15 C1 120.5(8)
C18 C15 C16 118.0(8)
C1 C15 C16 121.5(8)
O2 C16 N2 119.5(8)
O2 C16 C15 127.0(8)
N2 C16 C15 113.5(7)
O1 C17 N2 122.9(8)
O1 C17 N1 122.4(8)
N2 C17 N1 114.7(8)
C15 C18 N1 124.5(8)
C15 C18 H18 117.7
N1 C18 H18 117.7
N1 C19 C20 114.0(8)
N1 C19 H19A 108.8
C20 C19 H19A 108.8
N1 C19 H19B 108.8
C20 C19 H19B 108.8
H19A C19 H19B 107.7
C19 C20 C21 115.4(8)
C19 C20 H20A 108.4
C21 C20 H20A 108.4
C19 C20 H20B 108.4
C21 C20 H20B 108.4
H20A C20 H20B 107.5
C20 C21 C22 114.5(11)
C20 C21 H21A 108.6
C22 C21 H21A 108.6
C20 C21 H21B 108.6
C22 C21 H21B 108.6
H21A C21 H21B 107.6
C21 C22 H22A 109.5
C21 C22 H22B 109.5
H22A C22 H22B 109.5
C21 C22 H22C 109.5
H22A C22 H22C 109.5
H22B C22 H22C 109.5
Cl1 C23 Cl2 112.0(6)
Cl1 C23 H23A 109.2
Cl2 C23 H23A 109.2
Cl1 C23 H23B 109.2
Cl2 C23 H23B 109.2
H23A C23 H23B 107.9

loop_
_geom_bond_atom_site_label_1
_geom_bond_atom_site_label_2
_geom_bond_distance
Cl1 C23 1.759(10)
Cl2 C23 1.762(11)
S1 C5 1.757(9)
S1 C1 1.773(8)
S2 C13 1.712(11)
S2 C10 1.773(9)
O1 C17 1.221(10)
O2 C16 1.214(10)
N1 C18 1.384(11)
N1 C17 1.396(11)
N1 C19 1.484(11)
N2 C17 1.373(11)
N2 C16 1.391(11)
N2 H2 0.8800
C1 C2 1.356(12)
C1 C15 1.477(12)
C2 C3 1.454(12)
C2 H2A 0.9500
C3 C12 1.373(12)
C3 C4 1.457(12)
C4 C9 1.441(12)
C4 C5 1.447(12)
C5 C6 1.347(12)
C6 C7 1.410(12)
C6 H6 0.9500
C7 C8 1.382(12)
C7 H7 0.9500
C8 C9 1.435(12)
C8 C14 1.484(13)
C9 C10 1.409(12)
C10 C11 1.382(13)
C11 C12 1.422(13)
C11 H11 0.9500
C12 H12 0.9500
C13 C14 1.341(13)
C13 H13 0.9500
C14 H14 0.9500
C15 C18 1.341(12)
C15 C16 1.485(12)
C18 H18 0.9500
C19 C20 1.498(14)
C19 H19A 0.9900
C19 H19B 0.9900
C20 C21 1.517(15)
C20 H20A 0.9900
C20 H20B 0.9900
C21 C22 1.536(17)
C21 H21A 0.9900
C21 H21B 0.9900
C22 H22A 0.9800
C22 H22B 0.9800
C22 H22C 0.9800
C23 H23A 0.9900
C23 H23B 0.9900

loop_
_geom_torsion_atom_site_label_1
_geom_torsion_atom_site_label_2
_geom_torsion_atom_site_label_3
_geom_torsion_atom_site_label_4
_geom_torsion
C5 S1 C1 C2 -0.9(9)
C5 S1 C1 C15 -179.5(7)
C15 C1 C2 C3 -179.5(9)
S1 C1 C2 C3 2.1(14)
C1 C2 C3 C12 179.3(10)
C1 C2 C3 C4 -0.1(15)
C12 C3 C4 C9 -0.7(13)
C2 C3 C4 C9 178.7(8)
C12 C3 C4 C5 177.3(9)
C2 C3 C4 C5 -3.3(14)
C9 C4 C5 C6 1.4(13)
C3 C4 C5 C6 -176.5(9)
C9 C4 C5 S1 -177.7(7)
C3 C4 C5 S1 4.3(13)
C1 S1 C5 C6 178.7(7)
C1 S1 C5 C4 -2.2(9)
C4 C5 C6 C7 -1.1(14)
S1 C5 C6 C7 178.0(7)
C5 C6 C7 C8 0.2(14)
C6 C7 C8 C9 0.4(14)
C6 C7 C8 C14 -178.9(8)
C7 C8 C9 C10 179.4(9)
C14 C8 C9 C10 -1.4(14)
C7 C8 C9 C4 -0.1(13)
C14 C8 C9 C4 179.2(8)
C5 C4 C9 C10 179.7(8)
C3 C4 C9 C10 -2.3(13)
C5 C4 C9 C8 -0.8(13)
C3 C4 C9 C8 177.2(8)
C8 C9 C10 C11 -175.6(9)
C4 C9 C10 C11 3.8(14)
C8 C9 C10 S2 2.9(13)
C4 C9 C10 S2 -177.6(7)
C13 S2 C10 C11 176.4(8)
C13 S2 C10 C9 -2.2(9)
C9 C10 C11 C12 -2.4(15)
S2 C10 C11 C12 179.0(8)
C2 C3 C12 C11 -177.2(9)
C4 C3 C12 C11 2.3(14)
C10 C11 C12 C3 -0.8(15)
C10 S2 C13 C14 0.2(11)
S2 C13 C14 C8 1.2(16)
C7 C8 C14 C13 178.5(10)
C9 C8 C14 C13 -0.8(15)
C2 C1 C15 C18 179.2(9)
S1 C1 C15 C18 -2.3(12)
C2 C1 C15 C16 2.1(14)
S1 C1 C15 C16 -179.4(7)
C17 N2 C16 O2 175.9(9)
C17 N2 C16 C15 -5.3(13)
C18 C15 C16 O2 -176.0(10)
C1 C15 C16 O2 1.1(15)
C18 C15 C16 N2 5.2(12)
C1 C15 C16 N2 -177.6(8)
C16 N2 C17 O1 -178.5(9)
C16 N2 C17 N1 2.2(13)
C18 N1 C17 O1 -178.3(9)
C19 N1 C17 O1 1.2(13)
C18 N1 C17 N2 1.0(12)
C19 N1 C17 N2 -179.5(8)
C1 C15 C18 N1 -180.0(8)
C16 C15 C18 N1 -2.8(14)
C17 N1 C18 C15 -0.5(14)
C19 N1 C18 C15 180.0(9)
C18 N1 C19 C20 93.1(10)
C17 N1 C19 C20 -86.4(10)
N1 C19 C20 C21 -62.9(11)
C19 C20 C21 C22 175.2(9)
